data_7007859
loop_
_publ_author_name
'Jones, Cameron'
'Aldridge, Simon'
'Gans-Eichler, Timo'
'Stasch, Andreas'

_publ_section_title
;
 Synthesis and characterisation of complexes of Group 13 metal
 amidinate heterocycles with the CpFe(CO)2 fragment.
;
_journal_issue 45
_journal_name_full 'Dalton transactions (Cambridge, England : 2003)'
_journal_page_first 5357
_journal_page_last 5361
_journal_paper_doi 10.1039/b611758a
_journal_year 2006
_chemical_formula_sum 'C24 H36 Al Cl Fe N2 O2'
_chemical_formula_weight 502.83
_chemical_name_systematic
;
?
;
_space_group_IT_number 19
_symmetry_cell_setting orthorhombic
_symmetry_space_group_name_Hall 'P 2ac 2ab'
_symmetry_space_group_name_H-M 'P 21 21 21'
_atom_sites_solution_hydrogens geom
_atom_sites_solution_primary direct
_atom_sites_solution_secondary difmap
_audit_creation_method SHELXL-97
_cell_angle_alpha 90.00
_cell_angle_beta 90.00
_cell_angle_gamma 90.00
_cell_formula_units_Z 4
_cell_length_a 8.7688(18)
_cell_length_b 15.849(3)
_cell_length_c 17.550(4)
_cell_measurement_temperature 150(2)
_cell_volume 2439.0(9)
_computing_structure_refinement 'SHELXL-97 (Sheldrick, 1997)'
_computing_structure_solution 'SHELXS-97 (Sheldrick, 1990)'
_diffrn_ambient_temperature 150(2)
_diffrn_measured_fraction_theta_full 0.996
_diffrn_measured_fraction_theta_max 0.996
_diffrn_measurement_device_type 'Nonius Kappa CCD'
_diffrn_radiation_monochromator graphite
_diffrn_radiation_source 'fine-focus sealed tube'
_diffrn_radiation_type MoK\a
_diffrn_radiation_wavelength 0.71073
_diffrn_reflns_av_R_equivalents 0.1256
_diffrn_reflns_av_sigmaI/netI 0.0599
_diffrn_reflns_limit_h_max 10
_diffrn_reflns_limit_h_min -10
_diffrn_reflns_limit_k_max 19
_diffrn_reflns_limit_k_min -19
_diffrn_reflns_limit_l_max 22
_diffrn_reflns_limit_l_min -21
_diffrn_reflns_number 32614
_diffrn_reflns_theta_full 26.50
_diffrn_reflns_theta_max 26.50
_diffrn_reflns_theta_min 3.28
_exptl_absorpt_coefficient_mu 0.787
_exptl_absorpt_correction_T_max 0.858
_exptl_absorpt_correction_T_min 0.725
_exptl_absorpt_correction_type multi-scan
_exptl_absorpt_process_details 'Sortav (Blessing, 1995)'
_exptl_crystal_colour yellow
_exptl_crystal_density_diffrn 1.369
_exptl_crystal_density_method 'not measured'
_exptl_crystal_description block
_exptl_crystal_F_000 1064
_exptl_crystal_size_max 0.25
_exptl_crystal_size_mid 0.20
_exptl_crystal_size_min 0.20
_refine_diff_density_max 0.276
_refine_diff_density_min -0.274
_refine_diff_density_rms 0.054
_refine_ls_abs_structure_details 'Flack H D (1983), Acta Cryst. A39, 876-881'
_refine_ls_abs_structure_Flack 0.001(14)
_refine_ls_extinction_method none
_refine_ls_goodness_of_fit_ref 1.025
_refine_ls_hydrogen_treatment constr
_refine_ls_matrix_type full
_refine_ls_number_parameters 283
_refine_ls_number_reflns 5035
_refine_ls_number_restraints 0
_refine_ls_restrained_S_all 1.025
_refine_ls_R_factor_all 0.0449
_refine_ls_R_factor_gt 0.0351
_refine_ls_shift/su_max 0.001
_refine_ls_shift/su_mean 0.000
_refine_ls_structure_factor_coef Fsqd
_refine_ls_weighting_details 'calc w=1/[\s^2^(Fo^2^)+(0.0188P)^2^+0.8421P] where P=(Fo^2^+2Fc^2^)/3'
_refine_ls_weighting_scheme calc
_refine_ls_wR_factor_gt 0.0726
_refine_ls_wR_factor_ref 0.0765
_reflns_number_gt 4431
_reflns_number_total 5035
_reflns_threshold_expression >2sigma(I)
_cod_data_source_file b611758a.txt
_cod_data_source_block compound2a
_cod_original_cell_volume 2438.9(9)
_cod_original_sg_symbol_H-M P2(1)2(1)2(1)
_cod_database_code 7007859

loop_
_symmetry_equiv_pos_as_xyz
'x, y, z'
'-x+1/2, -y, z+1/2'
'x+1/2, -y+1/2, -z'
'-x, y+1/2, -z+1/2'

loop_
_atom_site_label
_atom_site_type_symbol
_atom_site_fract_x
_atom_site_fract_y
_atom_site_fract_z
_atom_site_U_iso_or_equiv
_atom_site_adp_type
_atom_site_occupancy
_atom_site_symmetry_multiplicity
_atom_site_calc_flag
_atom_site_refinement_flags
_atom_site_disorder_assembly
_atom_site_disorder_group
Fe1 Fe 0.30500(4) 0.46515(2) 0.09485(2) 0.01837(10) Uani 1 1 d . . .
Cl1 Cl 0.03008(8) 0.42944(4) 0.26025(4) 0.02529(15) Uani 1 1 d . . .
Al1 Al 0.20384(9) 0.51133(4) 0.21292(4) 0.01532(16) Uani 1 1 d . . .
O1 O -0.0179(2) 0.45552(15) 0.06035(10) 0.0352(5) Uani 1 1 d . . .
O2 O 0.3039(3) 0.29473(12) 0.15547(12) 0.0356(5) Uani 1 1 d . . .
N1 N 0.1446(2) 0.62529(13) 0.23091(11) 0.0173(5) Uani 1 1 d . . .
N2 N 0.3145(2) 0.55733(12) 0.29707(11) 0.0180(4) Uani 1 1 d . . .
C1 C 0.2365(3) 0.63061(15) 0.29266(13) 0.0162(5) Uani 1 1 d . . .
C2 C 0.0357(3) 0.68585(16) 0.19899(13) 0.0170(5) Uani 1 1 d . . .
H2 H 0.0449 0.7406 0.2270 0.020 Uiso 1 1 calc R . .
C3 C -0.1272(3) 0.65219(17) 0.20780(15) 0.0228(6) Uani 1 1 d . . .
H3A H -0.1345 0.5957 0.1841 0.027 Uiso 1 1 calc R . .
H3B H -0.1516 0.6463 0.2626 0.027 Uiso 1 1 calc R . .
C4 C -0.2422(3) 0.71109(18) 0.17058(15) 0.0263(6) Uani 1 1 d . . .
H4A H -0.2402 0.7664 0.1967 0.032 Uiso 1 1 calc R . .
H4B H -0.3460 0.6872 0.1761 0.032 Uiso 1 1 calc R . .
C5 C -0.2061(3) 0.72324(17) 0.08628(14) 0.0262(6) Uani 1 1 d . . .
H5A H -0.2149 0.6685 0.0594 0.031 Uiso 1 1 calc R . .
H5B H -0.2806 0.7629 0.0635 0.031 Uiso 1 1 calc R . .
C6 C -0.0459(3) 0.75789(18) 0.07659(14) 0.0236(6) Uani 1 1 d . . .
H6A H -0.0402 0.8150 0.0992 0.028 Uiso 1 1 calc R . .
H6B H -0.0220 0.7627 0.0216 0.028 Uiso 1 1 calc R . .
C7 C 0.0718(3) 0.70037(17) 0.11505(13) 0.0217(6) Uani 1 1 d . . .
H7A H 0.0741 0.6454 0.0883 0.026 Uiso 1 1 calc R . .
H7B H 0.1742 0.7262 0.1105 0.026 Uiso 1 1 calc R . .
C8 C 0.4314(3) 0.52691(16) 0.35003(13) 0.0166(5) Uani 1 1 d . . .
H8 H 0.4075 0.5480 0.4024 0.020 Uiso 1 1 calc R . .
C9 C 0.5909(3) 0.55652(17) 0.32759(14) 0.0214(6) Uani 1 1 d . . .
H9A H 0.5938 0.6190 0.3270 0.026 Uiso 1 1 calc R . .
H9B H 0.6152 0.5361 0.2757 0.026 Uiso 1 1 calc R . .
C10 C 0.7100(3) 0.52319(16) 0.38386(14) 0.0235(6) Uani 1 1 d . . .
H10A H 0.8128 0.5418 0.3677 0.028 Uiso 1 1 calc R . .
H10B H 0.6898 0.5468 0.4351 0.028 Uiso 1 1 calc R . .
C11 C 0.7056(3) 0.42731(17) 0.38757(15) 0.0257(6) Uani 1 1 d . . .
H11A H 0.7766 0.4077 0.4277 0.031 Uiso 1 1 calc R . .
H11B H 0.7409 0.4039 0.3383 0.031 Uiso 1 1 calc R . .
C12 C 0.5464(3) 0.39398(17) 0.40459(16) 0.0239(6) Uani 1 1 d . . .
H12A H 0.5187 0.4084 0.4577 0.029 Uiso 1 1 calc R . .
H12B H 0.5465 0.3317 0.4000 0.029 Uiso 1 1 calc R . .
C13 C 0.4268(3) 0.43078(16) 0.35029(14) 0.0195(6) Uani 1 1 d . . .
H13A H 0.4458 0.4096 0.2981 0.023 Uiso 1 1 calc R . .
H13B H 0.3241 0.4116 0.3661 0.023 Uiso 1 1 calc R . .
C14 C 0.2427(3) 0.70823(15) 0.34538(15) 0.0211(6) Uani 1 1 d . . .
C15 C 0.3068(4) 0.78212(17) 0.29813(16) 0.0299(6) Uani 1 1 d . . .
H15A H 0.4106 0.7686 0.2814 0.045 Uiso 1 1 calc R . .
H15B H 0.3087 0.8333 0.3294 0.045 Uiso 1 1 calc R . .
H15C H 0.2419 0.7915 0.2535 0.045 Uiso 1 1 calc R . .
C16 C 0.3446(3) 0.69880(18) 0.41589(15) 0.0277(7) Uani 1 1 d . . .
H16A H 0.3089 0.6511 0.4466 0.042 Uiso 1 1 calc R . .
H16B H 0.3398 0.7506 0.4463 0.042 Uiso 1 1 calc R . .
H16C H 0.4500 0.6887 0.3998 0.042 Uiso 1 1 calc R . .
C17 C 0.0818(3) 0.72736(19) 0.37585(15) 0.0285(7) Uani 1 1 d . . .
H17A H 0.0158 0.7446 0.3336 0.043 Uiso 1 1 calc R . .
H17B H 0.0874 0.7730 0.4134 0.043 Uiso 1 1 calc R . .
H17C H 0.0397 0.6767 0.3999 0.043 Uiso 1 1 calc R . .
C18 C 0.3600(3) 0.57194(18) 0.03054(16) 0.0284(7) Uani 1 1 d . . .
H18 H 0.2873 0.6114 0.0122 0.034 Uiso 1 1 calc R . .
C19 C 0.4130(3) 0.49971(19) -0.00915(15) 0.0274(6) Uani 1 1 d . . .
H19 H 0.3828 0.4828 -0.0588 0.033 Uiso 1 1 calc R . .
C20 C 0.5177(3) 0.4577(2) 0.03777(15) 0.0274(6) Uani 1 1 d . . .
H20 H 0.5702 0.4071 0.0256 0.033 Uiso 1 1 calc R . .
C21 C 0.5316(3) 0.5044(2) 0.10701(15) 0.0294(6) Uani 1 1 d . . .
H21 H 0.5953 0.4903 0.1489 0.035 Uiso 1 1 calc R . .
C22 C 0.4342(3) 0.57508(18) 0.10234(17) 0.0298(7) Uani 1 1 d . . .
H22 H 0.4208 0.6171 0.1403 0.036 Uiso 1 1 calc R . .
C23 C 0.1103(3) 0.46008(19) 0.07442(13) 0.0244(6) Uani 1 1 d . . .
C24 C 0.3045(3) 0.36348(18) 0.13330(14) 0.0244(6) Uani 1 1 d . . .

loop_
_atom_site_aniso_label
_atom_site_aniso_U_11
_atom_site_aniso_U_22
_atom_site_aniso_U_33
_atom_site_aniso_U_23
_atom_site_aniso_U_13
_atom_site_aniso_U_12
Fe1 0.01967(18) 0.01875(19) 0.01670(17) 0.00128(15) 0.00191(16) -0.00058(17)
Cl1 0.0245(3) 0.0234(4) 0.0280(3) 0.0019(3) 0.0063(3) -0.0054(3)
Al1 0.0151(4) 0.0156(4) 0.0152(3) 0.0013(3) 0.0000(3) -0.0008(3)
O1 0.0248(11) 0.0513(14) 0.0293(10) 0.0064(10) -0.0098(9) -0.0055(11)
O2 0.0379(12) 0.0208(10) 0.0481(12) 0.0117(9) 0.0107(11) 0.0040(10)
N1 0.0175(11) 0.0163(11) 0.0180(11) 0.0006(8) -0.0024(8) 0.0002(9)
N2 0.0176(11) 0.0170(11) 0.0195(10) 0.0007(8) -0.0023(9) 0.0017(9)
C1 0.0139(12) 0.0184(13) 0.0163(12) 0.0044(10) 0.0006(10) -0.0036(10)
C2 0.0158(13) 0.0162(13) 0.0191(12) 0.0011(10) -0.0023(10) 0.0013(11)
C3 0.0189(14) 0.0231(15) 0.0263(14) 0.0044(11) 0.0012(11) 0.0009(12)
C4 0.0188(14) 0.0298(16) 0.0301(15) 0.0024(12) -0.0021(11) -0.0010(12)
C5 0.0284(15) 0.0266(14) 0.0237(14) -0.0006(11) -0.0104(13) 0.0077(13)
C6 0.0282(15) 0.0233(15) 0.0192(14) 0.0011(11) -0.0003(11) 0.0096(12)
C7 0.0222(15) 0.0224(15) 0.0205(14) 0.0039(11) 0.0014(10) 0.0036(11)
C8 0.0179(13) 0.0174(14) 0.0146(11) 0.0010(10) -0.0015(10) 0.0023(10)
C9 0.0202(13) 0.0210(15) 0.0230(13) 0.0030(11) -0.0019(11) -0.0028(11)
C10 0.0154(12) 0.0322(16) 0.0230(13) 0.0008(11) 0.0003(10) 0.0019(12)
C11 0.0193(13) 0.0315(15) 0.0264(15) 0.0021(11) -0.0019(11) 0.0079(13)
C12 0.0249(14) 0.0189(14) 0.0278(14) 0.0067(12) -0.0035(13) 0.0039(11)
C13 0.0197(13) 0.0186(13) 0.0202(13) 0.0016(11) 0.0005(10) 0.0003(11)
C14 0.0244(15) 0.0161(13) 0.0229(14) -0.0005(11) -0.0056(11) 0.0013(11)
C15 0.0374(17) 0.0199(14) 0.0324(15) 0.0025(11) -0.0108(14) -0.0055(14)
C16 0.0381(17) 0.0225(15) 0.0225(15) -0.0022(11) -0.0066(12) 0.0012(12)
C17 0.0350(17) 0.0277(17) 0.0228(14) -0.0055(12) -0.0008(12) 0.0054(14)
C18 0.0295(15) 0.0237(15) 0.0321(16) 0.0082(13) 0.0128(13) -0.0034(12)
C19 0.0272(14) 0.0334(16) 0.0215(13) 0.0035(12) 0.0070(11) -0.0033(13)
C20 0.0203(14) 0.0295(16) 0.0324(15) 0.0036(13) 0.0108(12) 0.0009(13)
C21 0.0213(13) 0.0416(17) 0.0253(15) 0.0005(13) 0.0031(12) -0.0064(13)
C22 0.0253(15) 0.0273(16) 0.0370(16) -0.0031(13) 0.0099(13) -0.0093(12)
C23 0.0317(17) 0.0236(15) 0.0178(13) 0.0044(11) -0.0017(11) -0.0015(13)
C24 0.0201(14) 0.0309(16) 0.0221(13) -0.0010(11) 0.0054(12) 0.0010(13)

loop_
_atom_type_symbol
_atom_type_description
_atom_type_scat_dispersion_real
_atom_type_scat_dispersion_imag
_atom_type_scat_source
C C 0.0033 0.0016 'International Tables Vol C Tables 4.2.6.8 and 6.1.1.4'
H H 0.0000 0.0000 'International Tables Vol C Tables 4.2.6.8 and 6.1.1.4'
N N 0.0061 0.0033 'International Tables Vol C Tables 4.2.6.8 and 6.1.1.4'
O O 0.0106 0.0060 'International Tables Vol C Tables 4.2.6.8 and 6.1.1.4'
Al Al 0.0645 0.0514 'International Tables Vol C Tables 4.2.6.8 and 6.1.1.4'
Cl Cl 0.1484 0.1585 'International Tables Vol C Tables 4.2.6.8 and 6.1.1.4'
Fe Fe 0.3463 0.8444 'International Tables Vol C Tables 4.2.6.8 and 6.1.1.4'

loop_
_geom_angle_atom_site_label_1
_geom_angle_atom_site_label_2
_geom_angle_atom_site_label_3
_geom_angle
_geom_angle_site_symmetry_1
_geom_angle_site_symmetry_3
_geom_angle_publ_flag
C23 Fe1 C24 91.97(14) . . ?
C23 Fe1 C22 125.70(13) . . ?
C24 Fe1 C22 138.47(13) . . ?
C23 Fe1 C18 98.75(12) . . ?
C24 Fe1 C18 162.90(12) . . ?
C22 Fe1 C18 39.76(11) . . ?
C23 Fe1 C21 164.31(13) . . ?
C24 Fe1 C21 103.72(13) . . ?
C22 Fe1 C21 39.49(11) . . ?
C18 Fe1 C21 66.13(12) . . ?
C23 Fe1 C20 139.50(11) . . ?
C24 Fe1 C20 97.68(13) . . ?
C22 Fe1 C20 66.27(11) . . ?
C18 Fe1 C20 65.60(11) . . ?
C21 Fe1 C20 39.61(11) . . ?
C23 Fe1 C19 105.72(11) . . ?
C24 Fe1 C19 124.74(12) . . ?
C22 Fe1 C19 66.21(12) . . ?
C18 Fe1 C19 39.28(11) . . ?
C21 Fe1 C19 65.70(11) . . ?
C20 Fe1 C19 38.51(11) . . ?
C23 Fe1 Al1 80.08(9) . . ?
C24 Fe1 Al1 86.91(9) . . ?
C22 Fe1 Al1 83.69(8) . . ?
C18 Fe1 Al1 107.96(8) . . ?
C21 Fe1 Al1 100.04(8) . . ?
C20 Fe1 Al1 139.42(8) . . ?
C19 Fe1 Al1 146.83(9) . . ?
N1 Al1 N2 69.45(9) . . ?
N1 Al1 Cl1 108.21(7) . . ?
N2 Al1 Cl1 106.81(7) . . ?
N1 Al1 Fe1 122.65(7) . . ?
N2 Al1 Fe1 127.11(7) . . ?
Cl1 Al1 Fe1 114.42(4) . . ?
C1 N1 C2 130.8(2) . . ?
C1 N1 Al1 91.68(15) . . ?
C2 N1 Al1 137.32(16) . . ?
C1 N2 C8 132.4(2) . . ?
C1 N2 Al1 91.53(15) . . ?
C8 N2 Al1 136.03(16) . . ?
N2 C1 N1 107.1(2) . . ?
N2 C1 C14 129.4(2) . . ?
N1 C1 C14 123.5(2) . . ?
N1 C2 C7 109.5(2) . . ?
N1 C2 C3 109.9(2) . . ?
C7 C2 C3 110.1(2) . . ?
C4 C3 C2 111.2(2) . . ?
C3 C4 C5 110.9(2) . . ?
C6 C5 C4 110.3(2) . . ?
C5 C6 C7 111.0(2) . . ?
C2 C7 C6 112.1(2) . . ?
N2 C8 C13 108.2(2) . . ?
N2 C8 C9 112.09(19) . . ?
C13 C8 C9 109.4(2) . . ?
C8 C9 C10 110.6(2) . . ?
C11 C10 C9 110.8(2) . . ?
C10 C11 C12 112.2(2) . . ?
C11 C12 C13 111.9(2) . . ?
C8 C13 C12 111.4(2) . . ?
C16 C14 C17 105.8(2) . . ?
C16 C14 C1 115.3(2) . . ?
C17 C14 C1 109.5(2) . . ?
C16 C14 C15 107.2(2) . . ?
C17 C14 C15 111.8(2) . . ?
C1 C14 C15 107.3(2) . . ?
C19 C18 C22 108.3(3) . . ?
C19 C18 Fe1 71.78(16) . . ?
C22 C18 Fe1 69.81(15) . . ?
C20 C19 C18 108.0(3) . . ?
C20 C19 Fe1 70.45(15) . . ?
C18 C19 Fe1 68.94(14) . . ?
C19 C20 C21 108.1(3) . . ?
C19 C20 Fe1 71.04(15) . . ?
C21 C20 Fe1 69.17(15) . . ?
C22 C21 C20 108.1(2) . . ?
C22 C21 Fe1 69.84(16) . . ?
C20 C21 Fe1 71.21(15) . . ?
C21 C22 C18 107.5(2) . . ?
C21 C22 Fe1 70.67(16) . . ?
C18 C22 Fe1 70.43(16) . . ?
O1 C23 Fe1 178.9(3) . . ?
O2 C24 Fe1 176.9(2) . . ?

loop_
_geom_bond_atom_site_label_1
_geom_bond_atom_site_label_2
_geom_bond_distance
_geom_bond_site_symmetry_2
_geom_bond_publ_flag
Fe1 C23 1.747(3) . ?
Fe1 C24 1.747(3) . ?
Fe1 C22 2.082(3) . ?
Fe1 C18 2.091(3) . ?
Fe1 C21 2.093(3) . ?
Fe1 C20 2.120(3) . ?
Fe1 C19 2.128(3) . ?
Fe1 Al1 2.3699(8) . ?
Cl1 Al1 2.1670(10) . ?
Al1 N1 1.906(2) . ?
Al1 N2 1.912(2) . ?
O1 C23 1.153(3) . ?
O2 C24 1.157(3) . ?
N1 C1 1.353(3) . ?
N1 C2 1.465(3) . ?
N2 C1 1.350(3) . ?
N2 C8 1.465(3) . ?
C1 C14 1.540(3) . ?
C2 C7 1.524(3) . ?
C2 C3 1.533(4) . ?
C3 C4 1.521(4) . ?
C4 C5 1.525(4) . ?
C5 C6 1.518(4) . ?
C6 C7 1.533(4) . ?
C8 C13 1.524(4) . ?
C8 C9 1.527(3) . ?
C9 C10 1.531(3) . ?
C10 C11 1.521(4) . ?
C11 C12 1.522(4) . ?
C12 C13 1.533(3) . ?
C14 C16 1.533(4) . ?
C14 C17 1.539(4) . ?
C14 C15 1.541(4) . ?
C18 C19 1.418(4) . ?
C18 C22 1.419(4) . ?
C19 C20 1.401(4) . ?
C20 C21 1.428(4) . ?
C21 C22 1.411(4) . ?
